data_8106753
loop_
_publ_author_name
'Liu, Yingfan'
'Yan, Ming'
'Li, Xiaochuan'
'Li, Yajuan'
'Son, Young-A'

_publ_section_title
;
 Crystal structure of
 5,5-difluoro-10-(4-fluorophenyl)-1,3,7,9-tetramethyl-5H-4l4,5l4-dipyrrolo[1,2-c:2&#x2032;,1&#x2032;-f][1,3,2]diazaborinine
 - a Z&#x2032; = 3 structure, C19H18B2F3N2
;
_journal_issue 6
_journal_name_full 'Zeitschrift f\"ur Kristallographie - New Crystal Structures'
_journal_page_first 1013
_journal_page_last 1015
_journal_paper_doi 10.1515/ncrs-2017-0143
_journal_volume 232
_journal_year 2017
_chemical_formula_moiety 'C19 H18 B F3 N2'
_chemical_formula_sum 'C19 H18 B F3 N2'
_chemical_formula_weight 342.16
_space_group_crystal_system triclinic
_space_group_IT_number 2
_space_group_name_Hall '-P 1'
_space_group_name_H-M_alt 'P -1'
_atom_sites_solution_hydrogens geom
_cell_angle_alpha 79.3484(19)
_cell_angle_beta 86.2213(9)
_cell_angle_gamma 73.461(2)
_cell_formula_units_Z 6
_cell_length_a 10.8885(6)
_cell_length_b 13.9767(8)
_cell_length_c 18.1330(10)
_cell_measurement_reflns_used 4713
_cell_measurement_temperature 296(2)
_cell_measurement_theta_max 19.26
_cell_measurement_theta_min 2.25
_cell_volume 2599.6(3)
_computing_cell_refinement 'SMART (Bruker, 2002)'
_computing_data_collection 'SMART (Bruker, 2002)'
_computing_data_reduction SAINT
_computing_molecular_graphics 'Olex2 (Dolomanov et al., 2009)'
_computing_publication_material 'Olex2 (Dolomanov et al., 2009)'
_computing_structure_refinement 'ShelXL (Sheldrick, 2015)'
_computing_structure_solution 'SHELXS-2013 (Sheldrick, 2008)'
_diffrn_ambient_temperature 296(2)
_diffrn_measured_fraction_theta_full 1.000
_diffrn_measured_fraction_theta_max 1.000
_diffrn_measurement_device_type 'Bruker SMART CCD area-detector'
_diffrn_measurement_method '\f and \w scans'
_diffrn_radiation_type MoK\a
_diffrn_radiation_wavelength 0.71073
_diffrn_reflns_av_R_equivalents 0.1109
_diffrn_reflns_av_unetI/netI 0.1046
_diffrn_reflns_Laue_measured_fraction_full 1.000
_diffrn_reflns_Laue_measured_fraction_max 1.000
_diffrn_reflns_limit_h_max 13
_diffrn_reflns_limit_h_min -13
_diffrn_reflns_limit_k_max 17
_diffrn_reflns_limit_k_min -17
_diffrn_reflns_limit_l_max 22
_diffrn_reflns_limit_l_min -22
_diffrn_reflns_number 63046
_diffrn_reflns_point_group_measured_fraction_full 1.000
_diffrn_reflns_point_group_measured_fraction_max 1.000
_diffrn_reflns_theta_full 25.242
_diffrn_reflns_theta_max 26.499
_diffrn_reflns_theta_min 1.143
_diffrn_source 'fine-focus sealed tube'
_exptl_absorpt_coefficient_mu 0.099
_exptl_absorpt_correction_type none
_exptl_crystal_colour orange
_exptl_crystal_colour_primary orange
_exptl_crystal_density_diffrn 1.311
_exptl_crystal_description block
_exptl_crystal_F_000 1068
_exptl_crystal_size_max 0.14
_exptl_crystal_size_mid 0.11
_exptl_crystal_size_min 0.1
_refine_diff_density_max 0.179
_refine_diff_density_min -0.169
_refine_diff_density_rms 0.039
_refine_ls_extinction_coef 0.0052(4)
_refine_ls_extinction_expression Fc^*^=kFc[1+0.001xFc^2^\l^3^/sin(2\q)]^-1/4^
_refine_ls_extinction_method 'SHELXL-2014/7 (Sheldrick 2014'
_refine_ls_goodness_of_fit_ref 0.801
_refine_ls_hydrogen_treatment constr
_refine_ls_matrix_type full
_refine_ls_number_parameters 689
_refine_ls_number_reflns 10788
_refine_ls_number_restraints 1
_refine_ls_restrained_S_all 0.801
_refine_ls_R_factor_all 0.1344
_refine_ls_R_factor_gt 0.0450
_refine_ls_shift/su_max 0.000
_refine_ls_shift/su_mean 0.000
_refine_ls_structure_factor_coef Fsqd
_refine_ls_weighting_details 'w=1/[\s^2^(Fo^2^)+(0.0417P)^2^] where P=(Fo^2^+2Fc^2^)/3'
_refine_ls_weighting_scheme calc
_refine_ls_wR_factor_gt 0.0897
_refine_ls_wR_factor_ref 0.1105
_reflns_Friedel_coverage 0.000
_reflns_Friedel_fraction_full .
_reflns_Friedel_fraction_max .
_reflns_number_gt 4308
_reflns_number_total 10788
_reflns_threshold_expression 'I > 2\s(I)'
_cod_data_source_file suppl_ncrs-2017-0143_suppl.cif
_cod_data_source_block cnu1277
_cod_database_code 8106753
_shelx_space_group_comment
;
The symmetry employed for this shelxl refinement is uniquely defined
by the following loop, which should always be used as a source of
symmetry information in preference to the above space-group names.
They are only intended as comments.
;
_olex2_refinement_description
;
1. Fixed Uiso
 At 1.2 times of:
  All C(H) groups
 At 1.5 times of:
  All C(H,H,H) groups
2. Rigid bond restraints
 N6, C47
 with sigma for 1-2 distances of 0.01 and sigma for 1-3 distances of 0.01
3.a Aromatic/amide H refined with riding coordinates:
 C2(H2), C8(H8), C15(H15), C16(H16), C18(H18), C19(H19), C21(H21), C27(H27),
 C34(H34), C35(H35), C37(H37), C38(H38), C40(H40), C46(H46), C53(H53), C54(H54),
  C56(H56), C57(H57)
3.b Idealised Me refined as rotating group:
 C10(H10A,H10B,H10C), C11(H11A,H11B,H11C), C12(H12A,H12B,H12C), C13(H13A,H13B,
 H13C), C29(H29A,H29B,H29C), C30(H30A,H30B,H30C), C31(H31A,H31B,H31C), C32(H32A,
 H32B,H32C), C48(H48A,H48B,H48C), C49(H49A,H49B,H49C), C50(H50A,H50B,H50C),
 C51(H51A,H51B,H51C)
;
_olex2_submission_special_instructions 'No special instructions were received'

loop_
_space_group_symop_operation_xyz
'x, y, z'
'-x, -y, -z'

loop_
_atom_site_label
_atom_site_type_symbol
_atom_site_fract_x
_atom_site_fract_y
_atom_site_fract_z
_atom_site_U_iso_or_equiv
_atom_site_adp_type
_atom_site_occupancy
_atom_site_site_symmetry_order
_atom_site_calc_flag
_atom_site_refinement_flags_posn
_atom_site_refinement_flags_adp
_atom_site_refinement_flags_occupancy
_atom_site_disorder_assembly
_atom_site_disorder_group
B1 B 0.1134(3) 0.5552(2) 0.11819(15) 0.0524(8) Uani 1 1 d . . . . .
C1 C 0.3422(2) 0.57200(16) 0.09178(12) 0.0493(6) Uani 1 1 d . . . . .
C2 C 0.4443(2) 0.57412(17) 0.13251(13) 0.0535(6) Uani 1 1 d . . . . .
H2 H 0.5226 0.5812 0.1123 0.064 Uiso 1 1 calc R . . . .
C3 C 0.4114(2) 0.56400(16) 0.20802(12) 0.0461(6) Uani 1 1 d . . . . .
C4 C 0.2844(2) 0.55504(16) 0.21238(12) 0.0426(6) Uani 1 1 d . . . . .
C5 C 0.2037(2) 0.53680(15) 0.27368(11) 0.0428(6) Uani 1 1 d . . . . .
C6 C 0.0874(2) 0.51881(17) 0.26411(12) 0.0472(6) Uani 1 1 d . . . . .
C7 C -0.0076(2) 0.49321(19) 0.31604(14) 0.0611(7) Uani 1 1 d . . . . .
C8 C -0.1007(2) 0.4820(2) 0.27369(15) 0.0721(8) Uani 1 1 d . . . . .
H8 H -0.1741 0.4642 0.2926 0.087 Uiso 1 1 calc R . . . .
C9 C -0.0682(2) 0.50140(19) 0.19805(14) 0.0597(7) Uani 1 1 d . . . . .
C10 C -0.1429(2) 0.5004(2) 0.13194(14) 0.0775(8) Uani 1 1 d . . . . .
H10A H -0.1788 0.5686 0.1067 0.116 Uiso 1 1 calc GR . . . .
H10B H -0.2106 0.4698 0.1487 0.116 Uiso 1 1 calc GR . . . .
H10C H -0.0872 0.4621 0.0980 0.116 Uiso 1 1 calc GR . . . .
C11 C 0.3322(2) 0.58249(19) 0.00852(11) 0.0692(8) Uani 1 1 d . . . . .
H11A H 0.3249 0.5203 -0.0035 0.104 Uiso 1 1 calc GR . . . .
H11B H 0.4074 0.5974 -0.0156 0.104 Uiso 1 1 calc GR . . . .
H11C H 0.2579 0.6365 -0.0088 0.104 Uiso 1 1 calc GR . . . .
C12 C 0.4982(2) 0.5619(2) 0.26959(13) 0.0682(8) Uani 1 1 d . . . . .
H12A H 0.5793 0.5683 0.2484 0.102 Uiso 1 1 calc GR . . . .
H12B H 0.5110 0.4990 0.3040 0.102 Uiso 1 1 calc GR . . . .
H12C H 0.4599 0.6172 0.2958 0.102 Uiso 1 1 calc GR . . . .
C13 C -0.0116(3) 0.4823(2) 0.40002(13) 0.0903(10) Uani 1 1 d . . . . .
H13A H -0.0932 0.4742 0.4187 0.135 Uiso 1 1 calc GR . . . .
H13B H 0.0008 0.5419 0.4141 0.135 Uiso 1 1 calc GR . . . .
H13C H 0.0552 0.4240 0.4209 0.135 Uiso 1 1 calc GR . . . .
C14 C 0.2452(2) 0.53514(18) 0.35024(12) 0.0454(6) Uani 1 1 d . . . . .
C15 C 0.2307(2) 0.6238(2) 0.37650(13) 0.0601(7) Uani 1 1 d . . . . .
H15 H 0.1951 0.6855 0.3458 0.072 Uiso 1 1 calc R . . . .
C16 C 0.2686(2) 0.6225(2) 0.44837(15) 0.0727(8) Uani 1 1 d . . . . .
H16 H 0.2586 0.6825 0.4662 0.087 Uiso 1 1 calc R . . . .
C17 C 0.3202(3) 0.5319(3) 0.49163(15) 0.0729(9) Uani 1 1 d . . . . .
C18 C 0.3371(3) 0.4431(3) 0.46864(15) 0.0823(9) Uani 1 1 d . . . . .
H18 H 0.3738 0.3821 0.4999 0.099 Uiso 1 1 calc R . . . .
C19 C 0.2984(2) 0.44484(19) 0.39692(13) 0.0669(8) Uani 1 1 d . . . . .
H19 H 0.3085 0.3841 0.3801 0.080 Uiso 1 1 calc R . . . .
F1 F 0.12780(14) 0.48537(12) 0.07111(7) 0.0786(5) Uani 1 1 d . . . . .
F2 F 0.04239(13) 0.64935(11) 0.08222(8) 0.0837(5) Uani 1 1 d . . . . .
F3 F 0.35646(15) 0.53097(15) 0.56242(8) 0.1155(7) Uani 1 1 d . . . . .
N1 N 0.24523(16) 0.56025(13) 0.13933(9) 0.0431(5) Uani 1 1 d . . . . .
N2 N 0.04546(17) 0.52251(14) 0.19155(10) 0.0494(5) Uani 1 1 d . . . . .
B2 B 0.4617(3) 0.1743(2) 0.67844(16) 0.0599(8) Uani 1 1 d . . . . .
C20 C 0.6907(3) 0.11108(19) 0.62774(14) 0.0633(7) Uani 1 1 d . . . . .
C21 C 0.8138(3) 0.07493(19) 0.65517(14) 0.0655(7) Uani 1 1 d . . . . .
H21 H 0.8871 0.0498 0.6275 0.079 Uiso 1 1 calc R . . . .
C22 C 0.8107(2) 0.08202(18) 0.72978(14) 0.0551(7) Uani 1 1 d . . . . .
C23 C 0.6797(2) 0.12492(16) 0.74796(12) 0.0477(6) Uani 1 1 d . . . . .
C24 C 0.6172(2) 0.14288(16) 0.81548(12) 0.0445(6) Uani 1 1 d . . . . .
C25 C 0.4836(2) 0.17704(17) 0.82042(12) 0.0496(6) Uani 1 1 d . . . . .
C26 C 0.3984(2) 0.20391(18) 0.88107(14) 0.0569(7) Uani 1 1 d . . . . .
C27 C 0.2773(3) 0.23071(19) 0.85270(16) 0.0697(8) Uani 1 1 d . . . . .
H27 H 0.2017 0.2520 0.8796 0.084 Uiso 1 1 calc R . . . .
C28 C 0.2851(3) 0.22100(19) 0.77737(16) 0.0654(7) Uani 1 1 d . . . . .
C29 C 0.1775(2) 0.2391(2) 0.72467(16) 0.0979(10) Uani 1 1 d . . . . .
H29A H 0.1906 0.2836 0.6796 0.147 Uiso 1 1 calc GR . . . .
H29B H 0.0979 0.2695 0.7481 0.147 Uiso 1 1 calc GR . . . .
H29C H 0.1750 0.1757 0.7124 0.147 Uiso 1 1 calc GR . . . .
C30 C 0.6502(3) 0.1161(2) 0.54964(13) 0.0882(9) Uani 1 1 d . . . . .
H30A H 0.6055 0.0660 0.5494 0.132 Uiso 1 1 calc GR . . . .
H30B H 0.7244 0.1033 0.5174 0.132 Uiso 1 1 calc GR . . . .
H30C H 0.5945 0.1822 0.5319 0.132 Uiso 1 1 calc GR . . . .
C31 C 0.4277(2) 0.20800(19) 0.95967(13) 0.0727(8) Uani 1 1 d . . . . .
H31A H 0.3530 0.2476 0.9824 0.109 Uiso 1 1 calc GR . . . .
H31B H 0.4965 0.2385 0.9590 0.109 Uiso 1 1 calc GR . . . .
H31C H 0.4525 0.1405 0.9881 0.109 Uiso 1 1 calc GR . . . .
C32 C 0.9266(2) 0.0479(2) 0.77832(14) 0.0749(8) Uani 1 1 d . . . . .
H32A H 0.9982 0.0105 0.7519 0.112 Uiso 1 1 calc GR . . . .
H32B H 0.9101 0.0053 0.8236 0.112 Uiso 1 1 calc GR . . . .
H32C H 0.9459 0.1059 0.7906 0.112 Uiso 1 1 calc GR . . . .
C33 C 0.6933(2) 0.11820(17) 0.88506(12) 0.0470(6) Uani 1 1 d . . . . .
C34 C 0.7680(2) 0.17781(17) 0.89849(13) 0.0552(7) Uani 1 1 d . . . . .
H34 H 0.7709 0.2352 0.8639 0.066 Uiso 1 1 calc R . . . .
C35 C 0.8390(2) 0.1522(2) 0.96370(15) 0.0668(8) Uani 1 1 d . . . . .
H35 H 0.8898 0.1917 0.9732 0.080 Uiso 1 1 calc R . . . .
C36 C 0.8323(3) 0.0678(2) 1.01331(14) 0.0689(8) Uani 1 1 d . . . . .
C37 C 0.7614(3) 0.0066(2) 1.00201(14) 0.0725(8) Uani 1 1 d . . . . .
H37 H 0.7604 -0.0511 1.0367 0.087 Uiso 1 1 calc R . . . .
C38 C 0.6904(2) 0.03272(18) 0.93704(13) 0.0612(7) Uani 1 1 d . . . . .
H38 H 0.6401 -0.0077 0.9282 0.073 Uiso 1 1 calc R . . . .
F4 F 0.41987(13) 0.09900(11) 0.65645(8) 0.0809(5) Uani 1 1 d . . . . .
F5 F 0.42002(15) 0.26266(11) 0.62721(7) 0.0899(5) Uani 1 1 d . . . . .
F6 F 0.90036(16) 0.04378(13) 1.07753(8) 0.1102(6) Uani 1 1 d . . . . .
N3 N 0.60877(19) 0.14154(14) 0.68275(10) 0.0521(5) Uani 1 1 d . . . . .
N4 N 0.40927(19) 0.19032(14) 0.75727(10) 0.0523(5) Uani 1 1 d . . . . .
B3 B 1.0271(3) -0.1890(3) 0.61241(17) 0.0631(9) Uani 1 1 d . . . . .
C39 C 1.1341(2) -0.2214(2) 0.74012(16) 0.0721(8) Uani 1 1 d . . . . .
C40 C 1.0985(2) -0.2320(2) 0.81577(16) 0.0729(8) Uani 1 1 d . . . . .
H40 H 1.1526 -0.2419 0.8557 0.087 Uiso 1 1 calc R . . . .
C41 C 0.9699(2) -0.22514(18) 0.82146(13) 0.0556(7) Uani 1 1 d . . . . .
C42 C 0.9258(2) -0.20962(17) 0.74699(12) 0.0494(6) Uani 1 1 d . . . . .
C43 C 0.8065(2) -0.19639(16) 0.71764(12) 0.0450(6) Uani 1 1 d . . . . .
C44 C 0.7871(2) -0.18185(17) 0.64087(13) 0.0513(6) Uani 1 1 d . . . . .
C45 C 0.6773(2) -0.16952(18) 0.59787(13) 0.0575(7) Uani 1 1 d . . . . .
C46 C 0.7164(3) -0.1608(2) 0.52409(14) 0.0732(8) Uani 1 1 d . . . . .
H46 H 0.6648 -0.1526 0.4832 0.088 Uiso 1 1 calc R . . . .
C47 C 0.8459(3) -0.1661(2) 0.52064(14) 0.0714(8) Uani 1 1 d . U . . .
C48 C 0.9296(3) -0.1581(3) 0.45221(14) 0.1106(12) Uani 1 1 d . . . . .
H48A H 0.9914 -0.1241 0.4602 0.166 Uiso 1 1 calc GR . . . .
H48B H 0.8778 -0.1203 0.4099 0.166 Uiso 1 1 calc GR . . . .
H48C H 0.9731 -0.2248 0.4426 0.166 Uiso 1 1 calc GR . . . .
C49 C 1.2638(2) -0.2232(3) 0.70679(17) 0.1169(13) Uani 1 1 d . . . . .
H49A H 1.2870 -0.2715 0.6734 0.175 Uiso 1 1 calc GR . . . .
H49B H 1.3254 -0.2420 0.7461 0.175 Uiso 1 1 calc GR . . . .
H49C H 1.2622 -0.1571 0.6795 0.175 Uiso 1 1 calc GR . . . .
C50 C 0.5424(2) -0.1656(2) 0.62374(13) 0.0733(8) Uani 1 1 d . . . . .
H50A H 0.4948 -0.1719 0.5831 0.110 Uiso 1 1 calc GR . . . .
H50B H 0.5029 -0.1021 0.6400 0.110 Uiso 1 1 calc GR . . . .
H50C H 0.5434 -0.2201 0.6647 0.110 Uiso 1 1 calc GR . . . .
C51 C 0.8959(2) -0.23253(19) 0.89411(13) 0.0707(8) Uani 1 1 d . . . . .
H51A H 0.9484 -0.2318 0.9344 0.106 Uiso 1 1 calc GR . . . .
H51B H 0.8715 -0.2945 0.9031 0.106 Uiso 1 1 calc GR . . . .
H51C H 0.8205 -0.1760 0.8913 0.106 Uiso 1 1 calc GR . . . .
C52 C 0.6942(2) -0.19841(18) 0.76891(11) 0.0409(5) Uani 1 1 d . . . . .
C53 C 0.6065(2) -0.10991(18) 0.78123(12) 0.0540(6) Uani 1 1 d . . . . .
H53 H 0.6204 -0.0480 0.7598 0.065 Uiso 1 1 calc R . . . .
C54 C 0.4985(2) -0.11155(19) 0.82482(13) 0.0592(7) Uani 1 1 d . . . . .
H54 H 0.4392 -0.0518 0.8332 0.071 Uiso 1 1 calc R . . . .
C55 C 0.4813(2) -0.2035(2) 0.85531(12) 0.0549(7) Uani 1 1 d . . . . .
C56 C 0.5651(2) -0.2919(2) 0.84566(13) 0.0638(7) Uani 1 1 d . . . . .
H56 H 0.5507 -0.3533 0.8680 0.077 Uiso 1 1 calc R . . . .
C57 C 0.6734(2) -0.28946(18) 0.80166(13) 0.0554(7) Uani 1 1 d . . . . .
H57 H 0.7324 -0.3498 0.7942 0.066 Uiso 1 1 calc R . . . .
F7 F 1.11273(14) -0.26954(13) 0.58522(8) 0.0917(5) Uani 1 1 d . . . . .
F8 F 1.06157(14) -0.10132(12) 0.58285(8) 0.0885(5) Uani 1 1 d . . . . .
F9 F 0.37333(13) -0.20582(12) 0.89725(8) 0.0869(5) Uani 1 1 d . . . . .
N5 N 1.03099(18) -0.20748(15) 0.69824(11) 0.0590(6) Uani 1 1 d . . . . .
N6 N 0.89033(18) -0.17926(15) 0.59073(11) 0.0594(6) Uani 1 1 d . U . . .

loop_
_atom_site_aniso_label
_atom_site_aniso_U_11
_atom_site_aniso_U_22
_atom_site_aniso_U_33
_atom_site_aniso_U_23
_atom_site_aniso_U_13
_atom_site_aniso_U_12
B1 0.055(2) 0.058(2) 0.0454(18) -0.0075(15) -0.0084(15) -0.0172(16)
C1 0.0539(16) 0.0474(16) 0.0438(15) -0.0079(11) 0.0076(13) -0.0114(12)
C2 0.0470(16) 0.0587(17) 0.0530(16) -0.0059(12) 0.0072(13) -0.0160(13)
C3 0.0463(15) 0.0456(15) 0.0458(15) -0.0051(11) -0.0023(12) -0.0134(12)
C4 0.0478(15) 0.0428(15) 0.0382(14) -0.0060(11) -0.0009(11) -0.0148(12)
C5 0.0476(15) 0.0398(14) 0.0393(14) -0.0050(10) -0.0010(11) -0.0106(12)
C6 0.0455(15) 0.0543(16) 0.0429(15) -0.0085(11) 0.0020(12) -0.0160(12)
C7 0.0559(17) 0.075(2) 0.0560(17) -0.0097(14) 0.0091(14) -0.0282(15)
C8 0.0547(18) 0.096(2) 0.074(2) -0.0125(16) 0.0100(15) -0.0381(16)
C9 0.0483(17) 0.0678(19) 0.0650(19) -0.0090(14) -0.0025(14) -0.0203(14)
C10 0.0636(19) 0.091(2) 0.087(2) -0.0177(16) -0.0210(16) -0.0290(16)
C11 0.0760(19) 0.087(2) 0.0403(15) -0.0088(13) 0.0085(13) -0.0198(16)
C12 0.0569(17) 0.092(2) 0.0624(17) -0.0118(15) -0.0047(14) -0.0308(15)
C13 0.088(2) 0.142(3) 0.0543(18) -0.0138(17) 0.0208(15) -0.060(2)
C14 0.0485(15) 0.0517(16) 0.0372(14) -0.0066(12) 0.0038(11) -0.0178(12)
C15 0.0709(18) 0.0622(19) 0.0490(16) -0.0134(13) -0.0017(13) -0.0188(14)
C16 0.076(2) 0.090(2) 0.0621(19) -0.0349(17) 0.0051(16) -0.0267(18)
C17 0.0626(19) 0.118(3) 0.0413(18) -0.0184(19) -0.0032(14) -0.027(2)
C18 0.088(2) 0.091(3) 0.0521(19) 0.0075(17) -0.0162(16) -0.0085(19)
C19 0.088(2) 0.0562(18) 0.0512(17) -0.0022(14) -0.0098(15) -0.0131(15)
F1 0.0902(11) 0.1073(13) 0.0580(9) -0.0321(9) 0.0023(8) -0.0484(10)
F2 0.0629(10) 0.0851(12) 0.0858(11) 0.0267(9) -0.0190(8) -0.0155(9)
F3 0.1040(14) 0.196(2) 0.0495(10) -0.0287(11) -0.0200(9) -0.0367(13)
N1 0.0445(12) 0.0477(12) 0.0364(11) -0.0058(9) 0.0008(9) -0.0130(9)
N2 0.0438(12) 0.0574(14) 0.0484(13) -0.0085(10) -0.0011(10) -0.0167(10)
B2 0.072(2) 0.054(2) 0.0507(19) -0.0031(16) -0.0198(16) -0.0127(17)
C20 0.081(2) 0.0650(19) 0.0464(17) -0.0058(14) 0.0001(16) -0.0280(16)
C21 0.067(2) 0.0681(19) 0.0605(18) -0.0082(14) 0.0108(15) -0.0212(15)
C22 0.0554(18) 0.0551(17) 0.0562(17) -0.0027(13) 0.0010(13) -0.0226(14)
C23 0.0538(16) 0.0469(16) 0.0426(15) -0.0008(11) -0.0056(13) -0.0175(12)
C24 0.0518(16) 0.0372(14) 0.0453(15) 0.0005(11) -0.0088(12) -0.0166(12)
C25 0.0553(17) 0.0473(16) 0.0455(15) -0.0002(12) -0.0112(13) -0.0158(13)
C26 0.0593(18) 0.0546(17) 0.0573(17) -0.0072(13) 0.0001(14) -0.0185(14)
C27 0.0569(19) 0.068(2) 0.081(2) -0.0163(16) 0.0044(16) -0.0109(15)
C28 0.0538(19) 0.0597(19) 0.081(2) -0.0164(15) -0.0151(16) -0.0080(14)
C29 0.059(2) 0.115(3) 0.117(3) -0.029(2) -0.0325(18) -0.0082(18)
C30 0.114(3) 0.110(3) 0.0490(17) -0.0161(16) 0.0007(16) -0.042(2)
C31 0.078(2) 0.085(2) 0.0557(17) -0.0140(14) 0.0067(14) -0.0258(16)
C32 0.0554(18) 0.084(2) 0.083(2) -0.0155(16) -0.0028(15) -0.0156(15)
C33 0.0510(15) 0.0437(15) 0.0457(14) -0.0052(12) -0.0063(12) -0.0126(12)
C34 0.0560(16) 0.0482(16) 0.0621(17) -0.0113(13) -0.0119(13) -0.0120(13)
C35 0.0589(18) 0.067(2) 0.078(2) -0.0290(16) -0.0182(15) -0.0093(15)
C36 0.070(2) 0.073(2) 0.0553(18) -0.0196(16) -0.0271(15) 0.0050(17)
C37 0.094(2) 0.0601(19) 0.0551(18) 0.0014(14) -0.0196(16) -0.0115(17)
C38 0.0765(19) 0.0525(17) 0.0568(16) -0.0015(13) -0.0154(14) -0.0234(14)
F4 0.0800(11) 0.0898(12) 0.0847(11) -0.0330(9) -0.0160(8) -0.0278(9)
F5 0.1041(12) 0.0813(12) 0.0644(10) 0.0157(8) -0.0265(9) -0.0067(9)
F6 0.1136(14) 0.1237(15) 0.0787(11) -0.0256(10) -0.0549(10) 0.0072(11)
N3 0.0613(14) 0.0554(13) 0.0401(12) -0.0014(10) -0.0051(11) -0.0203(11)
N4 0.0493(13) 0.0497(13) 0.0565(14) -0.0066(10) -0.0110(11) -0.0108(10)
B3 0.050(2) 0.085(3) 0.064(2) -0.0253(19) 0.0181(16) -0.0307(19)
C39 0.0474(18) 0.098(2) 0.077(2) -0.0216(17) 0.0019(16) -0.0276(16)
C40 0.0534(19) 0.098(2) 0.073(2) -0.0193(17) -0.0105(15) -0.0249(16)
C41 0.0547(17) 0.0618(18) 0.0540(17) -0.0128(13) -0.0024(13) -0.0198(14)
C42 0.0457(16) 0.0597(17) 0.0457(15) -0.0130(12) 0.0049(13) -0.0182(13)
C43 0.0437(15) 0.0513(16) 0.0450(15) -0.0132(11) 0.0052(12) -0.0193(12)
C44 0.0480(16) 0.0663(18) 0.0464(16) -0.0141(12) 0.0091(13) -0.0261(13)
C45 0.0568(17) 0.0743(19) 0.0484(16) -0.0093(13) 0.0000(13) -0.0302(14)
C46 0.075(2) 0.114(2) 0.0431(17) -0.0148(15) -0.0001(14) -0.0459(18)
C47 0.075(2) 0.102(2) 0.0489(17) -0.0156(15) 0.0140(15) -0.0448(18)
C48 0.113(3) 0.190(4) 0.0501(19) -0.026(2) 0.0266(17) -0.079(3)
C49 0.051(2) 0.196(4) 0.117(3) -0.040(3) 0.0079(18) -0.050(2)
C50 0.0566(18) 0.115(2) 0.0575(17) -0.0169(16) -0.0045(14) -0.0362(17)
C51 0.0716(19) 0.089(2) 0.0541(17) -0.0162(14) -0.0058(14) -0.0231(16)
C52 0.0456(14) 0.0452(15) 0.0355(13) -0.0082(11) 0.0010(11) -0.0177(12)
C53 0.0582(17) 0.0447(16) 0.0618(16) -0.0100(13) 0.0073(13) -0.0196(14)
C54 0.0537(17) 0.0555(18) 0.0681(17) -0.0191(14) 0.0114(14) -0.0118(14)
C55 0.0455(16) 0.076(2) 0.0455(15) -0.0126(14) 0.0147(12) -0.0229(15)
C56 0.070(2) 0.0551(19) 0.0646(18) -0.0031(14) 0.0148(15) -0.0230(16)
C57 0.0536(16) 0.0481(17) 0.0624(17) -0.0111(13) 0.0110(13) -0.0127(13)
F7 0.0722(11) 0.1181(14) 0.0888(11) -0.0442(10) 0.0259(9) -0.0221(10)
F8 0.0818(11) 0.1094(14) 0.0891(11) -0.0103(10) 0.0174(9) -0.0587(10)
F9 0.0678(10) 0.1136(13) 0.0833(11) -0.0206(9) 0.0341(9) -0.0374(9)
N5 0.0426(13) 0.0817(16) 0.0593(14) -0.0182(11) 0.0064(11) -0.0256(11)
N6 0.0577(14) 0.0859(16) 0.0446(13) -0.0160(11) 0.0087(11) -0.0347(12)

loop_
_atom_type_symbol
_atom_type_description
_atom_type_scat_dispersion_real
_atom_type_scat_dispersion_imag
_atom_type_scat_source
C C 0.0033 0.0016 'International Tables Vol C Tables 4.2.6.8 and 6.1.1.4'
H H 0.0000 0.0000 'International Tables Vol C Tables 4.2.6.8 and 6.1.1.4'
B B 0.0013 0.0007 'International Tables Vol C Tables 4.2.6.8 and 6.1.1.4'
N N 0.0061 0.0033 'International Tables Vol C Tables 4.2.6.8 and 6.1.1.4'
F F 0.0171 0.0103 'International Tables Vol C Tables 4.2.6.8 and 6.1.1.4'

loop_
_geom_angle_atom_site_label_1
_geom_angle_atom_site_label_2
_geom_angle_atom_site_label_3
_geom_angle
_geom_angle_site_symmetry_1
_geom_angle_site_symmetry_3
F1 B1 F2 109.1(2) . .
F1 B1 N1 109.9(2) . .
F1 B1 N2 110.2(2) . .
F2 B1 N1 110.4(2) . .
F2 B1 N2 110.1(2) . .
N1 B1 N2 107.10(19) . .
C2 C1 C11 128.5(2) . .
N1 C1 C2 109.07(19) . .
N1 C1 C11 122.4(2) . .
C1 C2 H2 125.4 . .
C3 C2 C1 109.3(2) . .
C3 C2 H2 125.4 . .
C2 C3 C4 105.65(19) . .
C2 C3 C12 124.7(2) . .
C4 C3 C12 129.7(2) . .
C5 C4 C3 132.0(2) . .
N1 C4 C3 107.94(19) . .
N1 C4 C5 119.9(2) . .
C4 C5 C14 119.0(2) . .
C6 C5 C4 121.4(2) . .
C6 C5 C14 119.6(2) . .
C5 C6 C7 132.5(2) . .
C5 C6 N2 120.2(2) . .
N2 C6 C7 107.2(2) . .
C6 C7 C13 129.0(2) . .
C8 C7 C6 106.1(2) . .
C8 C7 C13 124.9(2) . .
C7 C8 H8 125.3 . .
C7 C8 C9 109.4(2) . .
C9 C8 H8 125.3 . .
C8 C9 C10 127.9(2) . .
N2 C9 C8 109.0(2) . .
N2 C9 C10 123.1(2) . .
C9 C10 H10A 109.5 . .
C9 C10 H10B 109.5 . .
C9 C10 H10C 109.5 . .
H10A C10 H10B 109.5 . .
H10A C10 H10C 109.5 . .
H10B C10 H10C 109.5 . .
C1 C11 H11A 109.5 . .
C1 C11 H11B 109.5 . .
C1 C11 H11C 109.5 . .
H11A C11 H11B 109.5 . .
H11A C11 H11C 109.5 . .
H11B C11 H11C 109.5 . .
C3 C12 H12A 109.5 . .
C3 C12 H12B 109.5 . .
C3 C12 H12C 109.5 . .
H12A C12 H12B 109.5 . .
H12A C12 H12C 109.5 . .
H12B C12 H12C 109.5 . .
C7 C13 H13A 109.5 . .
C7 C13 H13B 109.5 . .
C7 C13 H13C 109.5 . .
H13A C13 H13B 109.5 . .
H13A C13 H13C 109.5 . .
H13B C13 H13C 109.5 . .
C15 C14 C5 120.7(2) . .
C15 C14 C19 118.4(2) . .
C19 C14 C5 121.0(2) . .
C14 C15 H15 119.6 . .
C14 C15 C16 120.8(2) . .
C16 C15 H15 119.6 . .
C15 C16 H16 120.8 . .
C17 C16 C15 118.3(3) . .
C17 C16 H16 120.8 . .
C16 C17 F3 118.1(3) . .
C18 C17 C16 123.3(3) . .
C18 C17 F3 118.5(3) . .
C17 C18 H18 120.9 . .
C17 C18 C19 118.1(3) . .
C19 C18 H18 120.9 . .
C14 C19 C18 121.0(3) . .
C14 C19 H19 119.5 . .
C18 C19 H19 119.5 . .
C1 N1 B1 126.60(19) . .
C1 N1 C4 108.09(18) . .
C4 N1 B1 125.30(19) . .
C6 N2 B1 124.91(19) . .
C9 N2 B1 126.6(2) . .
C9 N2 C6 108.22(19) . .
F4 B2 N3 109.8(2) . .
F4 B2 N4 109.9(2) . .
F5 B2 F4 108.8(2) . .
F5 B2 N3 110.6(2) . .
F5 B2 N4 110.5(2) . .
N4 B2 N3 107.2(2) . .
C21 C20 C30 127.0(3) . .
N3 C20 C21 109.5(2) . .
N3 C20 C30 123.5(3) . .
C20 C21 H21 125.4 . .
C22 C21 C20 109.1(2) . .
C22 C21 H21 125.4 . .
C21 C22 C23 105.9(2) . .
C21 C22 C32 124.0(2) . .
C23 C22 C32 130.1(2) . .
C24 C23 C22 132.1(2) . .
C24 C23 N3 120.0(2) . .
N3 C23 C22 107.6(2) . .
C23 C24 C25 121.4(2) . .
C23 C24 C33 119.3(2) . .
C25 C24 C33 119.1(2) . .
C24 C25 C26 132.2(2) . .
C24 C25 N4 120.2(2) . .
N4 C25 C26 107.7(2) . .
C25 C26 C31 129.6(2) . .
C27 C26 C25 105.9(2) . .
C27 C26 C31 124.5(2) . .
C26 C27 H27 125.3 . .
C26 C27 C28 109.4(2) . .
C28 C27 H27 125.3 . .
C27 C28 C29 128.0(3) . .
N4 C28 C27 108.8(2) . .
N4 C28 C29 123.2(3) . .
C28 C29 H29A 109.5 . .
C28 C29 H29B 109.5 . .
C28 C29 H29C 109.5 . .
H29A C29 H29B 109.5 . .
H29A C29 H29C 109.5 . .
H29B C29 H29C 109.5 . .
C20 C30 H30A 109.5 . .
C20 C30 H30B 109.5 . .
C20 C30 H30C 109.5 . .
H30A C30 H30B 109.5 . .
H30A C30 H30C 109.5 . .
H30B C30 H30C 109.5 . .
C26 C31 H31A 109.5 . .
C26 C31 H31B 109.5 . .
C26 C31 H31C 109.5 . .
H31A C31 H31B 109.5 . .
H31A C31 H31C 109.5 . .
H31B C31 H31C 109.5 . .
C22 C32 H32A 109.5 . .
C22 C32 H32B 109.5 . .
C22 C32 H32C 109.5 . .
H32A C32 H32B 109.5 . .
H32A C32 H32C 109.5 . .
H32B C32 H32C 109.5 . .
C34 C33 C24 121.5(2) . .
C34 C33 C38 119.3(2) . .
C38 C33 C24 119.2(2) . .
C33 C34 H34 120.0 . .
C33 C34 C35 120.1(2) . .
C35 C34 H34 120.0 . .
C34 C35 H35 120.8 . .
C36 C35 C34 118.5(2) . .
C36 C35 H35 120.8 . .
C37 C36 C35 123.4(2) . .
C37 C36 F6 118.2(3) . .
F6 C36 C35 118.3(3) . .
C36 C37 H37 121.0 . .
C36 C37 C38 117.9(3) . .
C38 C37 H37 121.0 . .
C33 C38 C37 120.8(2) . .
C33 C38 H38 119.6 . .
C37 C38 H38 119.6 . .
C20 N3 B2 126.1(2) . .
C20 N3 C23 107.8(2) . .
C23 N3 B2 125.6(2) . .
C25 N4 B2 125.5(2) . .
C28 N4 B2 126.2(2) . .
C28 N4 C25 108.3(2) . .
F7 B3 N5 109.9(2) . .
F7 B3 N6 110.5(2) . .
F8 B3 F7 108.3(2) . .
F8 B3 N5 110.2(2) . .
F8 B3 N6 110.6(2) . .
N6 B3 N5 107.3(2) . .
C40 C39 C49 127.8(3) . .
N5 C39 C40 109.4(2) . .
N5 C39 C49 122.8(3) . .
C39 C40 H40 125.7 . .
C41 C40 C39 108.6(2) . .
C41 C40 H40 125.7 . .
C40 C41 C42 106.5(2) . .
C40 C41 C51 124.5(2) . .
C42 C41 C51 129.0(2) . .
C43 C42 C41 132.9(2) . .
C43 C42 N5 119.6(2) . .
N5 C42 C41 107.5(2) . .
C42 C43 C44 122.1(2) . .
C42 C43 C52 119.98(19) . .
C44 C43 C52 117.9(2) . .
C43 C44 C45 132.7(2) . .
C43 C44 N6 119.6(2) . .
N6 C44 C45 107.67(19) . .
C44 C45 C50 129.4(2) . .
C46 C45 C44 106.7(2) . .
C46 C45 C50 124.0(2) . .
C45 C46 H46 125.7 . .
C45 C46 C47 108.5(2) . .
C47 C46 H46 125.7 . .
C46 C47 C48 127.9(3) . .
N6 C47 C46 109.7(2) . .
N6 C47 C48 122.4(2) . .
C47 C48 H48A 109.5 . .
C47 C48 H48B 109.5 . .
C47 C48 H48C 109.5 . .
H48A C48 H48B 109.5 . .
H48A C48 H48C 109.5 . .
H48B C48 H48C 109.5 . .
C39 C49 H49A 109.5 . .
C39 C49 H49B 109.5 . .
C39 C49 H49C 109.5 . .
H49A C49 H49B 109.5 . .
H49A C49 H49C 109.5 . .
H49B C49 H49C 109.5 . .
C45 C50 H50A 109.5 . .
C45 C50 H50B 109.5 . .
C45 C50 H50C 109.5 . .
H50A C50 H50B 109.5 . .
H50A C50 H50C 109.5 . .
H50B C50 H50C 109.5 . .
C41 C51 H51A 109.5 . .
C41 C51 H51B 109.5 . .
C41 C51 H51C 109.5 . .
H51A C51 H51B 109.5 . .
H51A C51 H51C 109.5 . .
H51B C51 H51C 109.5 . .
C53 C52 C43 120.9(2) . .
C57 C52 C43 120.1(2) . .
C57 C52 C53 118.9(2) . .
C52 C53 H53 119.5 . .
C54 C53 C52 121.0(2) . .
C54 C53 H53 119.5 . .
C53 C54 H54 121.1 . .
C55 C54 C53 117.9(2) . .
C55 C54 H54 121.1 . .
C54 C55 F9 118.3(2) . .
C56 C55 C54 123.2(2) . .
C56 C55 F9 118.5(2) . .
C55 C56 H56 120.8 . .
C55 C56 C57 118.4(2) . .
C57 C56 H56 120.8 . .
C52 C57 C56 120.5(2) . .
C52 C57 H57 119.8 . .
C56 C57 H57 119.8 . .
C39 N5 B3 126.3(2) . .
C39 N5 C42 108.0(2) . .
C42 N5 B3 125.7(2) . .
C44 N6 B3 125.6(2) . .
C47 N6 B3 126.9(2) . .
C47 N6 C44 107.4(2) . .

loop_
_geom_bond_atom_site_label_1
_geom_bond_atom_site_label_2
_geom_bond_distance
_geom_bond_site_symmetry_2
B1 F1 1.382(3) .
B1 F2 1.387(3) .
B1 N1 1.534(3) .
B1 N2 1.537(3) .
C1 C2 1.384(3) .
C1 C11 1.498(3) .
C1 N1 1.346(2) .
C2 H2 0.9300 .
C2 C3 1.384(3) .
C3 C4 1.419(3) .
C3 C12 1.501(3) .
C4 C5 1.402(3) .
C4 N1 1.401(2) .
C5 C6 1.386(3) .
C5 C14 1.482(3) .
C6 C7 1.429(3) .
C6 N2 1.408(3) .
C7 C8 1.371(3) .
C7 C13 1.501(3) .
C8 H8 0.9300 .
C8 C9 1.390(3) .
C9 C10 1.497(3) .
C9 N2 1.345(3) .
C10 H10A 0.9600 .
C10 H10B 0.9600 .
C10 H10C 0.9600 .
C11 H11A 0.9600 .
C11 H11B 0.9600 .
C11 H11C 0.9600 .
C12 H12A 0.9600 .
C12 H12B 0.9600 .
C12 H12C 0.9600 .
C13 H13A 0.9600 .
C13 H13B 0.9600 .
C13 H13C 0.9600 .
C14 C15 1.373(3) .
C14 C19 1.378(3) .
C15 H15 0.9300 .
C15 C16 1.388(3) .
C16 H16 0.9300 .
C16 C17 1.349(4) .
C17 C18 1.342(4) .
C17 F3 1.364(3) .
C18 H18 0.9300 .
C18 C19 1.387(3) .
C19 H19 0.9300 .
B2 F4 1.388(3) .
B2 F5 1.380(3) .
B2 N3 1.538(3) .
B2 N4 1.535(3) .
C20 C21 1.382(3) .
C20 C30 1.495(3) .
C20 N3 1.340(3) .
C21 H21 0.9300 .
C21 C22 1.372(3) .
C22 C23 1.424(3) .
C22 C32 1.498(3) .
C23 C24 1.390(3) .
C23 N3 1.402(3) .
C24 C25 1.399(3) .
C24 C33 1.487(3) .
C25 C26 1.425(3) .
C25 N4 1.399(3) .
C26 C27 1.371(3) .
C26 C31 1.496(3) .
C27 H27 0.9300 .
C27 C28 1.392(3) .
C28 C29 1.496(3) .
C28 N4 1.344(3) .
C29 H29A 0.9600 .
C29 H29B 0.9600 .
C29 H29C 0.9600 .
C30 H30A 0.9600 .
C30 H30B 0.9600 .
C30 H30C 0.9600 .
C31 H31A 0.9600 .
C31 H31B 0.9600 .
C31 H31C 0.9600 .
C32 H32A 0.9600 .
C32 H32B 0.9600 .
C32 H32C 0.9600 .
C33 C34 1.379(3) .
C33 C38 1.385(3) .
C34 H34 0.9300 .
C34 C35 1.389(3) .
C35 H35 0.9300 .
C35 C36 1.361(3) .
C36 C37 1.354(3) .
C36 F6 1.358(3) .
C37 H37 0.9300 .
C37 C38 1.386(3) .
C38 H38 0.9300 .
B3 F7 1.388(3) .
B3 F8 1.387(3) .
B3 N5 1.531(3) .
B3 N6 1.527(3) .
C39 C40 1.393(3) .
C39 C49 1.494(3) .
C39 N5 1.345(3) .
C40 H40 0.9300 .
C40 C41 1.374(3) .
C41 C42 1.421(3) .
C41 C51 1.501(3) .
C42 C43 1.387(3) .
C42 N5 1.403(3) .
C43 C44 1.391(3) .
C43 C52 1.490(3) .
C44 C45 1.422(3) .
C44 N6 1.403(3) .
C45 C46 1.371(3) .
C45 C50 1.501(3) .
C46 H46 0.9300 .
C46 C47 1.388(3) .
C47 C48 1.497(3) .
C47 N6 1.352(3) .
C48 H48A 0.9600 .
C48 H48B 0.9600 .
C48 H48C 0.9600 .
C49 H49A 0.9600 .
C49 H49B 0.9600 .
C49 H49C 0.9600 .
C50 H50A 0.9600 .
C50 H50B 0.9600 .
C50 H50C 0.9600 .
C51 H51A 0.9600 .
C51 H51B 0.9600 .
C51 H51C 0.9600 .
C52 C53 1.376(3) .
C52 C57 1.375(3) .
C53 H53 0.9300 .
C53 C54 1.376(3) .
C54 H54 0.9300 .
C54 C55 1.361(3) .
C55 C56 1.345(3) .
C55 F9 1.362(2) .
C56 H56 0.9300 .
C56 C57 1.384(3) .
C57 H57 0.9300 .
